data_2240019
loop_
_publ_author_name
'Poppitz, Elisabeth A.'
'Korb, Marcus'
'Lang, Heinrich'

_publ_section_title
;
 Crystal structure of
 3-(1'-(3,5-bis(trifluoromethyl)phenyl)-1,1'-ferrocenediyl)-4-bromothiophene
;
_journal_issue 10
_journal_name_full 'Acta Crystallographica Section E'
_journal_page_first 238
_journal_page_last 241
_journal_paper_doi 10.1107/S1600536814020674
_journal_volume 70
_journal_year 2014
_chemical_formula_iupac '[Fe (C13 H7 F6) (C9 H6 Br S)]'
_chemical_formula_moiety 'C22 H13 Br F6 Fe S'
_chemical_formula_sum 'C22 H13 Br F6 Fe S'
_chemical_formula_weight 559.14
_chemical_name_systematic
;
3-{1'-[3,5-Bis(trifluoromethyl)phenyl]-1,1'-ferrocenediyl}-4-bromothiophene
;
_space_group_crystal_system monoclinic
_space_group_IT_number 15
_space_group_name_Hall '-C 2yc'
_space_group_name_H-M_alt 'C 1 2/c 1'
_symmetry_space_group_name_Hall '-C 2yc'
_symmetry_space_group_name_H-M 'C 1 2/c 1'
_atom_sites_solution_hydrogens geom
_audit_creation_method SHELXL-2013
_cell_angle_alpha 90.0
_cell_angle_beta 93.268(5)
_cell_angle_gamma 90.0
_cell_formula_units_Z 8
_cell_length_a 18.056(5)
_cell_length_b 10.294(5)
_cell_length_c 21.451(5)
_cell_measurement_reflns_used 3003
_cell_measurement_temperature 110.00(10)
_cell_measurement_theta_max 27.1530
_cell_measurement_theta_min 3.8070
_cell_volume 3981(2)
_computing_cell_refinement
;
CrysAlis RED (Oxford Diffraction, 2006)
;
_computing_data_collection
;
CrysAlis CCD (Oxford Diffraction, 2006)
;
_computing_data_reduction
;
CrysAlis RED (Oxford Diffraction, 2006)
;
_computing_molecular_graphics
;
ORTEP-3 for Windows (Farrugia, 2012), SHELXTL (Sheldrick, 2008)
;
_computing_publication_material
;
WinGX (Farrugia, 2012), publCIF (Westrip, 2010)
;
_computing_structure_refinement
;
SHELXL2013 (Sheldrick, 2008)
;
_computing_structure_solution
;
SHELXS2013 (Sheldrick, 2008)
;
_diffrn_ambient_temperature 110.00(10)
_diffrn_measured_fraction_theta_full 0.992
_diffrn_measured_fraction_theta_max 0.992
_diffrn_measurement_device_type 'Oxford Gemini CCD'
_diffrn_measurement_method '\w scans'
_diffrn_radiation_type MoK\a
_diffrn_radiation_wavelength 0.71073
_diffrn_reflns_av_R_equivalents 0.0348
_diffrn_reflns_limit_h_max 21
_diffrn_reflns_limit_h_min -21
_diffrn_reflns_limit_k_max 12
_diffrn_reflns_limit_k_min -12
_diffrn_reflns_limit_l_max 25
_diffrn_reflns_limit_l_min -23
_diffrn_reflns_number 11002
_diffrn_reflns_theta_full 25.500
_diffrn_reflns_theta_max 25.497
_diffrn_reflns_theta_min 2.870
_diffrn_standards_number 0
_exptl_absorpt_coefficient_mu 2.933
_exptl_absorpt_correction_T_max 1.00000
_exptl_absorpt_correction_T_min 0.43626
_exptl_absorpt_correction_type multi-scan
_exptl_absorpt_process_details
;
(<i>CrysAlis RED</i>; Oxford Diffraction, 2006)
;
_exptl_crystal_colour orange
_exptl_crystal_density_diffrn 1.866
_exptl_crystal_description block
_exptl_crystal_F_000 2208
_exptl_crystal_size_max 0.4
_exptl_crystal_size_mid 0.4
_exptl_crystal_size_min 0.2
_refine_diff_density_max 0.944
_refine_diff_density_min -0.605
_refine_ls_extinction_method none
_refine_ls_goodness_of_fit_ref 0.997
_refine_ls_hydrogen_treatment constr
_refine_ls_matrix_type full
_refine_ls_number_parameters 357
_refine_ls_number_reflns 3687
_refine_ls_number_restraints 258
_refine_ls_restrained_S_all 1.020
_refine_ls_R_factor_all 0.0621
_refine_ls_R_factor_gt 0.0438
_refine_ls_shift/su_max 0.004
_refine_ls_shift/su_mean 0.000
_refine_ls_structure_factor_coef Fsqd
_refine_ls_weighting_details 'w=1/[\s^2^(Fo^2^)+(0.0737P)^2^+7.0529P] where P=(Fo^2^+2Fc^2^)/3'
_refine_ls_weighting_scheme calc
_refine_ls_wR_factor_gt 0.1146
_refine_ls_wR_factor_ref 0.1251
_reflns_number_gt 2887
_reflns_number_total 3687
_reflns_threshold_expression 'I > 2\s(I)'
_cod_data_source_file wm5048sup1.cif
_cod_data_source_block I
_cod_database_code 2240019
_cod_database_fobs_code 2240019
_shelx_space_group_comment
;
The symmetry employed for this shelxl refinement is uniquely defined
by the following loop, which should always be used as a source of
symmetry information in preference to the above space-group names.
They are only intended as comments.
;
_shelxl_version_number .2013

loop_
_space_group_symop_operation_xyz
'x, y, z'
'-x, y, -z+1/2'
'x+1/2, y+1/2, z'
'-x+1/2, y+1/2, -z+1/2'
'-x, -y, -z'
'x, -y, z-1/2'
'-x+1/2, -y+1/2, -z'
'x+1/2, -y+1/2, z-1/2'

loop_
_atom_site_type_symbol
_atom_site_label
_atom_site_fract_x
_atom_site_fract_y
_atom_site_fract_z
_atom_site_U_iso_or_equiv
_atom_site_adp_type
_atom_site_calc_flag
_atom_site_occupancy
_atom_site_disorder_assembly
_atom_site_disorder_group
S S1 0.59952(12) -0.21423(19) 0.60297(8) 0.0419(4) Uani d 0.6 A 1
Br Br1 0.63183(5) 0.10861(8) 0.73209(4) 0.0409(2) Uani d 0.6 A 1
C C1 0.6910(4) -0.2085(6) 0.6296(3) 0.0323(13) Uani d 0.6 A 1
H H1 0.7272 -0.2654 0.6168 0.039 Uiso calc 0.6 A 1
C C2 0.7045(3) -0.1088(5) 0.6724(3) 0.0259(11) Uani d 0.6 A 1
C C3 0.6392(4) -0.0394(6) 0.6811(3) 0.0297(13) Uani d 0.6 A 1
C C4 0.5776(5) -0.0824(8) 0.6470(3) 0.0342(17) Uani d 0.6 A 1
H H4 0.5307 -0.0454 0.6477 0.041 Uiso calc 0.6 A 1
C C5 0.7792(3) -0.0860(8) 0.7008(3) 0.0274(17) Uani d 0.6 A 1
C C6 0.7990(4) -0.0156(9) 0.7562(3) 0.034(2) Uani d 0.6 A 1
H H6 0.7667 0.0301 0.7804 0.041 Uiso calc 0.6 A 1
C C7 0.8769(4) -0.0272(8) 0.7683(3) 0.037(2) Uani d 0.6 A 1
H H7 0.9045 0.0095 0.8017 0.045 Uiso calc 0.6 A 1
C C8 0.9052(3) -0.1047(6) 0.7204(3) 0.0367(18) Uani d 0.6 A 1
H H8 0.9546 -0.1277 0.7169 0.044 Uiso calc 0.6 A 1
C C9 0.8449(3) -0.1410(6) 0.6786(2) 0.0303(14) Uani d 0.6 A 1
H H9 0.8478 -0.1920 0.6431 0.036 Uiso calc 0.6 A 1
S S1' 0.56009(19) 0.0774(3) 0.7152(2) 0.0816(12) Uani d 0.4 A 2
Br Br1' 0.64769(11) -0.25200(13) 0.61634(6) 0.0613(4) Uani d 0.4 A 2
C C1' 0.6502(7) 0.0577(13) 0.7354(8) 0.063(4) Uani d 0.4 A 2
H H1' 0.6753 0.1051 0.7669 0.076 Uiso calc 0.4 A 2
C C2' 0.6844(6) -0.0381(9) 0.6999(5) 0.037(2) Uani d 0.4 A 2
C C3' 0.6298(7) -0.1011(10) 0.6644(5) 0.046(3) Uani d 0.4 A 2
C C4' 0.5597(7) -0.0537(14) 0.6654(7) 0.060(4) Uani d 0.4 A 2
H H4' 0.5183 -0.0866 0.6429 0.072 Uiso calc 0.4 A 2
C C5' 0.7644(4) -0.0653(12) 0.7128(5) 0.030(3) Uani d 0.4 A 2
C C6' 0.8083(7) -0.0167(14) 0.7647(5) 0.035(3) Uani d 0.4 A 2
H H6' 0.7916 0.0346 0.7967 0.042 Uiso calc 0.4 A 2
C C7' 0.8823(5) -0.0602(13) 0.7592(5) 0.040(3) Uani d 0.4 A 2
H H7' 0.9225 -0.0424 0.7869 0.047 Uiso calc 0.4 A 2
C C8' 0.8841(5) -0.1356(10) 0.7039(5) 0.039(3) Uani d 0.4 A 2
H H8' 0.9257 -0.1759 0.6890 0.047 Uiso calc 0.4 A 2
C C9' 0.8113(5) -0.1388(9) 0.6752(4) 0.0303(14) Uani d 0.4 A 2
H H9' 0.7968 -0.1814 0.6383 0.036 Uiso calc 0.4 A 2
C C10 0.81000(19) 0.1698(3) 0.61277(16) 0.0300(8) Uani d 1 . .
C C11 0.8794(2) 0.1132(4) 0.59760(18) 0.0387(9) Uani d 1 . .
H H11 0.8870 0.0601 0.5635 0.046 Uiso calc 1 . .
C C12 0.9345(2) 0.1522(4) 0.6438(2) 0.0467(10) Uani d 1 . .
H H12 0.9844 0.1291 0.6451 0.056 Uiso calc 1 . .
C C13 0.9005(2) 0.2321(4) 0.6870(2) 0.0442(10) Uani d 1 . .
H H13 0.9241 0.2712 0.7218 0.053 Uiso calc 1 . .
C C14 0.8247(2) 0.2427(3) 0.66885(18) 0.0345(8) Uani d 1 . .
H H14 0.7898 0.2896 0.6899 0.041 Uiso calc 1 . .
C C15 0.73864(19) 0.1567(3) 0.57697(14) 0.0271(7) Uani d 1 . .
C C16 0.7274(2) 0.0608(3) 0.53160(15) 0.0311(8) Uani d 1 . .
H H16 0.7651 0.0018 0.5247 0.037 Uiso calc 1 . .
C C17 0.6609(2) 0.0524(3) 0.49668(16) 0.0356(9) Uani d 1 . .
C C18 0.6033(2) 0.1366(4) 0.50595(16) 0.0345(8) Uani d 1 . .
H H18 0.5585 0.1296 0.4825 0.041 Uiso calc 1 . .
C C19 0.6138(2) 0.2321(4) 0.55113(15) 0.0318(8) Uani d 1 . .
C C20 0.6805(2) 0.2420(3) 0.58615(15) 0.0299(8) Uani d 1 . .
H H20 0.6865 0.3067 0.6163 0.036 Uiso calc 1 . .
C C21 0.6527(3) -0.0494(4) 0.44666(19) 0.0481(11) Uani d 1 . .
C C22 0.5538(2) 0.3269(4) 0.56256(17) 0.0434(10) Uani d 1 . .
F F1 0.67577(17) -0.1660(2) 0.46565(11) 0.0628(8) Uani d 1 . .
F F2 0.6945(2) -0.0225(3) 0.39867(11) 0.0786(10) Uani d 1 . .
F F3 0.5850(2) -0.0629(4) 0.42356(19) 0.1139(16) Uani d 1 . .
F F4 0.52097(15) 0.3028(3) 0.61561(11) 0.0669(8) Uani d 1 . .
F F5 0.50019(14) 0.3292(3) 0.51730(11) 0.0582(7) Uani d 1 . .
F F6 0.57912(16) 0.4492(2) 0.56767(14) 0.0655(8) Uani d 1 . .
Fe Fe1 0.85187(3) 0.05282(5) 0.68322(2) 0.02830(18) Uani d 1 . .

loop_
_atom_site_aniso_label
_atom_site_aniso_U_11
_atom_site_aniso_U_22
_atom_site_aniso_U_33
_atom_site_aniso_U_12
_atom_site_aniso_U_13
_atom_site_aniso_U_23
S1 0.0414(11) 0.0476(11) 0.0357(9) -0.0166(9) -0.0064(8) -0.0030(8)
Br1 0.0436(5) 0.0359(4) 0.0437(4) 0.0049(3) 0.0063(3) -0.0053(3)
C1 0.025(3) 0.029(3) 0.042(3) -0.017(3) -0.007(3) 0.003(2)
C2 0.029(3) 0.022(2) 0.028(2) -0.005(2) 0.005(2) 0.002(2)
C3 0.031(3) 0.029(3) 0.030(3) -0.004(3) 0.002(3) 0.003(3)
C4 0.028(4) 0.039(4) 0.036(4) -0.004(3) 0.005(3) 0.007(3)
C5 0.033(3) 0.029(3) 0.020(3) -0.005(3) 0.001(3) 0.001(3)
C6 0.038(4) 0.043(4) 0.021(3) -0.008(3) -0.002(3) 0.001(3)
C7 0.039(4) 0.037(4) 0.035(3) -0.007(3) -0.009(3) 0.002(3)
C8 0.039(4) 0.029(3) 0.040(4) 0.001(3) -0.011(3) -0.003(3)
C9 0.024(4) 0.0264(19) 0.039(2) -0.003(3) -0.005(3) 0.0004(18)
S1' 0.0422(18) 0.0499(17) 0.156(4) 0.0105(14) 0.037(2) 0.023(2)
Br1' 0.0844(11) 0.0503(8) 0.0479(7) -0.0304(8) -0.0074(7) -0.0028(5)
C1' 0.062(7) 0.044(6) 0.085(7) 0.010(5) 0.007(5) 0.006(6)
C2' 0.033(4) 0.032(4) 0.048(4) -0.002(4) 0.006(4) 0.011(4)
C3' 0.039(5) 0.043(5) 0.056(5) -0.013(4) -0.009(4) 0.020(4)
C4' 0.043(6) 0.071(7) 0.064(7) -0.018(5) -0.001(5) 0.028(5)
C5' 0.028(4) 0.031(5) 0.032(5) -0.010(4) 0.010(4) 0.007(4)
C6' 0.035(5) 0.044(5) 0.026(5) -0.007(4) 0.005(4) 0.006(4)
C7' 0.033(5) 0.047(6) 0.039(5) 0.003(4) 0.004(4) 0.011(4)
C8' 0.038(6) 0.039(5) 0.042(6) 0.007(5) 0.013(5) 0.007(5)
C9' 0.024(4) 0.0264(19) 0.039(2) -0.003(3) -0.005(3) 0.0004(18)
C10 0.031(2) 0.0257(17) 0.0336(18) -0.0006(14) 0.0084(15) 0.0061(14)
C11 0.039(2) 0.042(2) 0.036(2) 0.0058(18) 0.0173(17) 0.0097(17)
C12 0.028(2) 0.051(2) 0.062(3) -0.0058(19) 0.0121(19) 0.012(2)
C13 0.030(2) 0.038(2) 0.064(3) -0.0095(17) -0.0013(19) 0.0023(19)
C14 0.033(2) 0.0271(18) 0.043(2) -0.0035(15) 0.0017(16) 0.0000(15)
C15 0.0324(19) 0.0267(17) 0.0229(16) 0.0003(15) 0.0074(14) 0.0068(13)
C16 0.041(2) 0.0266(18) 0.0267(17) 0.0064(15) 0.0072(15) 0.0029(14)
C17 0.054(3) 0.0280(18) 0.0248(17) 0.0008(17) 0.0014(17) -0.0025(14)
C18 0.041(2) 0.0336(19) 0.0281(18) 0.0007(16) -0.0017(16) -0.0015(15)
C19 0.036(2) 0.0347(19) 0.0249(17) 0.0057(16) 0.0043(15) 0.0016(14)
C20 0.040(2) 0.0271(17) 0.0235(17) 0.0034(15) 0.0065(15) -0.0001(13)
C21 0.069(3) 0.037(2) 0.038(2) 0.006(2) -0.002(2) -0.0067(18)
C22 0.043(2) 0.055(3) 0.031(2) 0.0147(19) -0.0054(18) -0.0054(18)
F1 0.116(2) 0.0309(13) 0.0419(13) 0.0021(13) 0.0113(14) -0.0070(10)
F2 0.161(3) 0.0460(15) 0.0316(13) 0.0019(17) 0.0266(16) -0.0061(11)
F3 0.087(3) 0.115(3) 0.133(3) 0.034(2) -0.053(2) -0.093(3)
F4 0.0594(17) 0.101(2) 0.0415(14) 0.0347(16) 0.0151(12) -0.0019(14)
F5 0.0474(15) 0.0777(18) 0.0474(14) 0.0252(13) -0.0145(11) -0.0153(13)
F6 0.0636(18) 0.0427(15) 0.088(2) 0.0220(13) -0.0152(15) -0.0183(13)
Fe1 0.0262(3) 0.0287(3) 0.0302(3) -0.0004(2) 0.0033(2) 0.0008(2)

loop_
_atom_type_symbol
_atom_type_description
_atom_type_scat_dispersion_real
_atom_type_scat_dispersion_imag
_atom_type_scat_source
C C 0.0033 0.0016 'International Tables Vol C Tables 4.2.6.8 and 6.1.1.4'
H H 0.0000 0.0000 'International Tables Vol C Tables 4.2.6.8 and 6.1.1.4'
F F 0.0171 0.0103 'International Tables Vol C Tables 4.2.6.8 and 6.1.1.4'
S S 0.1246 0.1234 'International Tables Vol C Tables 4.2.6.8 and 6.1.1.4'
Fe Fe 0.3463 0.8444 'International Tables Vol C Tables 4.2.6.8 and 6.1.1.4'
Br Br -0.2901 2.4595 'International Tables Vol C Tables 4.2.6.8 and 6.1.1.4'

loop_
_geom_angle_atom_site_label_1
_geom_angle_atom_site_label_2
_geom_angle_atom_site_label_3
_geom_angle
C1 S1 C4 92.1(4)
C2 C1 S1 112.0(5)
C2 C1 H1 124.0
S1 C1 H1 124.0
C1 C2 C3 110.4(6)
C1 C2 C5 121.0(6)
C3 C2 C5 128.5(6)
C4 C3 C2 115.3(6)
C4 C3 Br1 119.3(5)
C2 C3 Br1 125.4(5)
C3 C4 S1 110.2(6)
C3 C4 H4 124.9
S1 C4 H4 124.9
C9 C5 C6 108.0
C9 C5 C2 124.2(5)
C6 C5 C2 127.7(5)
C9 C5 Fe1 69.6(3)
C6 C5 Fe1 69.8(3)
C2 C5 Fe1 129.5(5)
C7 C6 C5 108.0
C7 C6 Fe1 70.3(3)
C5 C6 Fe1 68.5(3)
C7 C6 H6 126.0
C5 C6 H6 126.0
Fe1 C6 H6 126.8
C6 C7 C8 108.0
C6 C7 Fe1 68.6(3)
C8 C7 Fe1 69.4(3)
C6 C7 H7 126.0
C8 C7 H7 126.0
Fe1 C7 H7 127.6
C9 C8 C7 108.0
C9 C8 Fe1 68.4(3)
C7 C8 Fe1 69.6(3)
C9 C8 H8 126.0
C7 C8 H8 126.0
Fe1 C8 H8 127.5
C8 C9 C5 108.0
C8 C9 Fe1 70.3(3)
C5 C9 Fe1 68.7(3)
C8 C9 H9 126.0
C5 C9 H9 126.0
Fe1 C9 H9 126.6
C1' S1' C4' 92.0(7)
C2' C1' S1' 113.2(11)
C2' C1' H1' 123.4
S1' C1' H1' 123.4
C3' C2' C1' 107.9(11)
C3' C2' C5' 132.5(10)
C1' C2' C5' 118.8(10)
C4' C3' C2' 117.5(11)
C4' C3' Br1' 119.3(9)
C2' C3' Br1' 123.2(8)
C3' C4' S1' 108.7(10)
C3' C4' H4' 125.6
S1' C4' H4' 125.6
C6' C5' C9' 108.0
C6' C5' C2' 125.1(9)
C9' C5' C2' 126.8(9)
C6' C5' Fe1 69.0(4)
C9' C5' Fe1 70.0(4)
C2' C5' Fe1 124.8(8)
C5' C6' C7' 108.0
C5' C6' Fe1 71.5(4)
C7' C6' Fe1 68.7(4)
C5' C6' H6' 126.0
C7' C6' H6' 126.0
Fe1 C6' H6' 125.3
C8' C7' C6' 108.0
C8' C7' Fe1 70.4(4)
C6' C7' Fe1 71.2(4)
C8' C7' H7' 126.0
C6' C7' H7' 126.0
Fe1 C7' H7' 124.1
C9' C8' C7' 108.0
C9' C8' Fe1 71.7(4)
C7' C8' Fe1 69.3(5)
C9' C8' H8' 126.0
C7' C8' H8' 126.0
Fe1 C8' H8' 124.6
C8' C9' C5' 108.0
C8' C9' Fe1 68.6(4)
C5' C9' Fe1 70.8(4)
C8' C9' H9' 126.0
C5' C9' H9' 126.0
Fe1 C9' H9' 126.2
C14 C10 C11 106.3(3)
C14 C10 C15 127.1(3)
C11 C10 C15 126.5(3)
C14 C10 Fe1 69.2(2)
C11 C10 Fe1 68.8(2)
C15 C10 Fe1 127.6(2)
C12 C11 C10 108.2(3)
C12 C11 Fe1 69.7(2)
C10 C11 Fe1 69.93(19)
C12 C11 H11 125.9
C10 C11 H11 125.9
Fe1 C11 H11 126.0
C13 C12 C11 108.1(4)
C13 C12 Fe1 70.2(2)
C11 C12 Fe1 69.3(2)
C13 C12 H12 126.0
C11 C12 H12 126.0
Fe1 C12 H12 126.1
C12 C13 C14 108.5(4)
C12 C13 Fe1 69.4(2)
C14 C13 Fe1 69.5(2)
C12 C13 H13 125.8
C14 C13 H13 125.8
Fe1 C13 H13 126.9
C13 C14 C10 108.9(3)
C13 C14 Fe1 70.1(2)
C10 C14 Fe1 69.8(2)
C13 C14 H14 125.6
C10 C14 H14 125.6
Fe1 C14 H14 126.1
C16 C15 C20 117.7(3)
C16 C15 C10 121.3(3)
C20 C15 C10 121.0(3)
C17 C16 C15 120.7(3)
C17 C16 H16 119.6
C15 C16 H16 119.6
C18 C17 C16 121.5(3)
C18 C17 C21 119.9(4)
C16 C17 C21 118.6(4)
C17 C18 C19 118.2(4)
C17 C18 H18 120.9
C19 C18 H18 120.9
C18 C19 C20 120.8(3)
C18 C19 C22 120.5(3)
C20 C19 C22 118.7(3)
C19 C20 C15 121.1(3)
C19 C20 H20 119.5
C15 C20 H20 119.5
F3 C21 F1 107.0(4)
F3 C21 F2 106.7(4)
F1 C21 F2 104.0(3)
F3 C21 C17 113.5(4)
F1 C21 C17 113.3(3)
F2 C21 C17 111.6(4)
F5 C22 F4 106.5(3)
F5 C22 F6 105.9(3)
F4 C22 F6 105.7(3)
F5 C22 C19 113.4(3)
F4 C22 C19 112.4(3)
F6 C22 C19 112.4(4)
C5 Fe1 C9 41.68(12)
C5 Fe1 C6 41.62(17)
C9 Fe1 C6 69.9(2)
C5 Fe1 C11 126.2(2)
C9 Fe1 C11 106.21(19)
C6 Fe1 C11 165.1(2)
C5 Fe1 C8 69.79(16)
C9 Fe1 C8 41.28(10)
C6 Fe1 C8 69.5(2)
C11 Fe1 C8 117.8(2)
C5 Fe1 C7 69.7(2)
C9 Fe1 C7 69.49(16)
C6 Fe1 C7 41.19(17)
C11 Fe1 C7 152.3(2)
C8 Fe1 C7 40.99(13)
C5 Fe1 C14 124.2(2)
C9 Fe1 C14 159.5(2)
C6 Fe1 C14 109.5(2)
C11 Fe1 C14 68.76(15)
C8 Fe1 C14 159.0(2)
C7 Fe1 C14 124.4(2)
C5 Fe1 C12 161.4(2)
C9 Fe1 C12 121.8(2)
C6 Fe1 C12 153.4(2)
C11 Fe1 C12 40.99(16)
C8 Fe1 C12 102.9(2)
C7 Fe1 C12 116.6(3)
C14 Fe1 C12 68.27(17)
C5 Fe1 C13 158.0(2)
C9 Fe1 C13 158.2(2)
C6 Fe1 C13 120.5(2)
C11 Fe1 C13 68.45(17)
C8 Fe1 C13 120.9(2)
C7 Fe1 C13 104.9(2)
C14 Fe1 C13 40.33(15)
C12 Fe1 C13 40.38(18)
C5 Fe1 C10 110.1(2)
C9 Fe1 C10 122.11(19)
C6 Fe1 C10 127.7(2)
C11 Fe1 C10 41.30(14)
C8 Fe1 C10 155.5(2)
C7 Fe1 C10 163.4(2)
C14 Fe1 C10 41.06(14)
C12 Fe1 C10 69.21(16)
C13 Fe1 C10 68.75(16)
C11 Fe1 C7' 145.6(3)
C14 Fe1 C7' 135.8(3)
C12 Fe1 C7' 116.5(3)
C13 Fe1 C7' 112.7(3)
C10 Fe1 C7' 173.1(3)
C11 Fe1 C8' 113.7(3)
C14 Fe1 C8' 175.6(3)
C12 Fe1 C8' 110.9(3)
C13 Fe1 C8' 136.4(3)
C10 Fe1 C8' 143.1(3)
C7' Fe1 C8' 40.34(19)

loop_
_geom_bond_atom_site_label_1
_geom_bond_atom_site_label_2
_geom_bond_distance
S1 C1 1.717(6)
S1 C4 1.713(8)
Br1 C3 1.885(7)
C1 C2 1.389(8)
C1 H1 0.9300
C2 C3 1.399(8)
C2 C5 1.469(7)
C3 C4 1.370(10)
C4 H4 0.9300
C5 C9 1.4200
C5 C6 1.4200
C5 Fe1 1.990(8)
C6 C7 1.4200
C6 Fe1 2.007(9)
C6 H6 0.9300
C7 C8 1.4200
C7 Fe1 2.029(8)
C7 H7 0.9300
C8 C9 1.4200
C8 Fe1 2.026(6)
C8 H8 0.9300
C9 Fe1 2.002(6)
C9 H9 0.9300
S1' C1' 1.672(13)
S1' C4' 1.721(13)
Br1' C3' 1.902(11)
C1' C2' 1.410(14)
C1' H1' 0.9300
C2' C3' 1.373(13)
C2' C5' 1.483(13)
C3' C4' 1.359(14)
C4' H4' 0.9300
C5' C6' 1.4200
C5' C9' 1.4200
C5' Fe1 2.118(11)
C6' C7' 1.4200
C6' Fe1 2.084(14)
C6' H6' 0.9300
C7' C8' 1.4200
C7' Fe1 2.052(12)
C7' H7' 0.9300
C8' C9' 1.4200
C8' Fe1 2.066(9)
C8' H8' 0.9300
C9' Fe1 2.107(9)
C9' H9' 0.9300
C10 C14 1.430(5)
C10 C11 1.436(5)
C10 C15 1.468(5)
C10 Fe1 2.043(3)
C11 C12 1.422(6)
C11 Fe1 2.027(4)
C11 H11 0.9300
C12 C13 1.407(6)
C12 Fe1 2.033(4)
C12 H12 0.9300
C13 C14 1.406(5)
C13 Fe1 2.043(4)
C13 H13 0.9300
C14 Fe1 2.035(4)
C14 H14 0.9300
C15 C16 1.392(5)
C15 C20 1.391(5)
C16 C17 1.381(5)
C16 H16 0.9300
C17 C18 1.377(5)
C17 C21 1.501(5)
C18 C19 1.386(5)
C18 H18 0.9300
C19 C20 1.386(5)
C19 C22 1.489(5)
C20 H20 0.9300
C21 F3 1.300(6)
C21 F1 1.327(5)
C21 F2 1.339(5)
C22 F5 1.332(4)
C22 F4 1.336(5)
C22 F6 1.341(5)

loop_
_geom_torsion_atom_site_label_1
_geom_torsion_atom_site_label_2
_geom_torsion_atom_site_label_3
_geom_torsion_atom_site_label_4
_geom_torsion
C4 S1 C1 C2 1.1(5)
S1 C1 C2 C3 -0.8(6)
S1 C1 C2 C5 -179.7(5)
C1 C2 C3 C4 0.1(8)
C5 C2 C3 C4 178.8(7)
C1 C2 C3 Br1 -177.0(4)
C5 C2 C3 Br1 1.7(9)
C2 C3 C4 S1 0.7(8)
Br1 C3 C4 S1 178.0(4)
C1 S1 C4 C3 -1.0(6)
C1 C2 C5 C9 14.0(10)
C3 C2 C5 C9 -164.6(6)
C1 C2 C5 C6 -161.0(6)
C3 C2 C5 C6 20.4(10)
C1 C2 C5 Fe1 104.9(7)
C3 C2 C5 Fe1 -73.8(8)
C9 C5 C6 C7 0.0
C2 C5 C6 C7 175.7(8)
Fe1 C5 C6 C7 -59.4(3)
C9 C5 C6 Fe1 59.4(3)
C2 C5 C6 Fe1 -125.0(7)
C5 C6 C7 C8 0.0
Fe1 C6 C7 C8 -58.3(2)
C5 C6 C7 Fe1 58.3(2)
C6 C7 C8 C9 0.0
Fe1 C7 C8 C9 -57.8(3)
C6 C7 C8 Fe1 57.8(3)
C7 C8 C9 C5 0.0
Fe1 C8 C9 C5 -58.5(3)
C7 C8 C9 Fe1 58.5(3)
C6 C5 C9 C8 0.0
C2 C5 C9 C8 -175.9(8)
Fe1 C5 C9 C8 59.5(3)
C6 C5 C9 Fe1 -59.5(3)
C2 C5 C9 Fe1 124.6(7)
C4' S1' C1' C2' 7.1(12)
S1' C1' C2' C3' -8.6(14)
S1' C1' C2' C5' 179.8(9)
C1' C2' C3' C4' 6.2(16)
C5' C2' C3' C4' 176.2(12)
C1' C2' C3' Br1' -172.1(9)
C5' C2' C3' Br1' -2.1(17)
C2' C3' C4' S1' -1.2(15)
Br1' C3' C4' S1' 177.2(6)
C1' S1' C4' C3' -3.4(12)
C3' C2' C5' C6' -159.0(11)
C1' C2' C5' C6' 10.1(15)
C3' C2' C5' C9' 23.6(18)
C1' C2' C5' C9' -167.3(11)
C3' C2' C5' Fe1 113.6(12)
C1' C2' C5' Fe1 -77.3(13)
C9' C5' C6' C7' 0.0
C2' C5' C6' C7' -177.8(12)
Fe1 C5' C6' C7' -59.3(4)
C9' C5' C6' Fe1 59.3(4)
C2' C5' C6' Fe1 -118.5(10)
C5' C6' C7' C8' 0.0
Fe1 C6' C7' C8' -61.1(4)
C5' C6' C7' Fe1 61.1(4)
C6' C7' C8' C9' 0.0
Fe1 C7' C8' C9' -61.6(4)
C6' C7' C8' Fe1 61.6(4)
C7' C8' C9' C5' 0.0
Fe1 C8' C9' C5' -60.0(5)
C7' C8' C9' Fe1 60.0(5)
C6' C5' C9' C8' 0.0
C2' C5' C9' C8' 177.7(12)
Fe1 C5' C9' C8' 58.6(4)
C6' C5' C9' Fe1 -58.6(4)
C2' C5' C9' Fe1 119.1(12)
C14 C10 C11 C12 -0.2(4)
C15 C10 C11 C12 178.8(3)
Fe1 C10 C11 C12 -59.4(3)
C14 C10 C11 Fe1 59.2(2)
C15 C10 C11 Fe1 -121.7(3)
C10 C11 C12 C13 -0.1(4)
Fe1 C11 C12 C13 -59.7(3)
C10 C11 C12 Fe1 59.6(2)
C11 C12 C13 C14 0.4(5)
Fe1 C12 C13 C14 -58.7(3)
C11 C12 C13 Fe1 59.1(3)
C12 C13 C14 C10 -0.6(4)
Fe1 C13 C14 C10 -59.2(2)
C12 C13 C14 Fe1 58.6(3)
C11 C10 C14 C13 0.5(4)
C15 C10 C14 C13 -178.6(3)
Fe1 C10 C14 C13 59.4(3)
C11 C10 C14 Fe1 -59.0(2)
C15 C10 C14 Fe1 122.0(3)
C14 C10 C15 C16 -165.3(3)
C11 C10 C15 C16 15.8(5)
Fe1 C10 C15 C16 -74.2(4)
C14 C10 C15 C20 16.3(5)
C11 C10 C15 C20 -162.5(3)
Fe1 C10 C15 C20 107.4(3)
C20 C15 C16 C17 0.7(5)
C10 C15 C16 C17 -177.7(3)
C15 C16 C17 C18 -1.0(5)
C15 C16 C17 C21 177.6(3)
C16 C17 C18 C19 0.7(5)
C21 C17 C18 C19 -177.9(3)
C17 C18 C19 C20 -0.2(5)
C17 C18 C19 C22 179.2(3)
C18 C19 C20 C15 0.0(5)
C22 C19 C20 C15 -179.4(3)
C16 C15 C20 C19 -0.2(5)
C10 C15 C20 C19 178.1(3)
C18 C17 C21 F3 -11.8(6)
C16 C17 C21 F3 169.6(4)
C18 C17 C21 F1 -134.1(4)
C16 C17 C21 F1 47.3(5)
C18 C17 C21 F2 108.9(5)
C16 C17 C21 F2 -69.7(5)
C18 C19 C22 F5 -14.8(5)
C20 C19 C22 F5 164.6(3)
C18 C19 C22 F4 106.1(4)
C20 C19 C22 F4 -74.5(5)
C18 C19 C22 F6 -134.8(4)
C20 C19 C22 F6 44.6(5)
